data_7120509
loop_
_publ_author_name
'Bansode, Avinash H.'
'Shaikh, Samir R.'
'Gonnade, Rajesh G.'
'Patil, Nitin T.'

_publ_section_title
;
 Intramolecular ipso-arylative cyclization of aryl-alkynoates and
 N-arylpropiolamides with aryldiazonium salts through merged gold/visible
 light photoredox catalysis
;
_journal_name_full 'Chem. Commun.'
_journal_paper_doi 10.1039/C7CC04010E
_journal_year 2017
_chemical_formula_moiety 'C22 H16 O3'
_chemical_formula_sum 'C22 H16 O3'
_chemical_formula_weight 328.35
_space_group_crystal_system monoclinic
_space_group_IT_number 14
_space_group_name_Hall '-P 2ybc'
_space_group_name_H-M_alt 'P 1 21/c 1'
_symmetry_space_group_name_Hall '-P 2ybc'
_symmetry_space_group_name_H-M 'P 1 21/c 1'
_atom_sites_solution_hydrogens geom
_audit_creation_method SHELXL-2014/7
_audit_update_record
;
2017-04-27 deposited with the CCDC.
2017-07-24 downloaded from the CCDC.
;
_cell_angle_alpha 90
_cell_angle_beta 103.3930(10)
_cell_angle_gamma 90
_cell_formula_units_Z 4
_cell_length_a 13.0187(3)
_cell_length_b 6.55490(10)
_cell_length_c 20.3272(5)
_cell_measurement_reflns_used 9834
_cell_measurement_temperature 100(2)
_cell_measurement_theta_max 36.24
_cell_measurement_theta_min 2.89
_cell_volume 1687.47(6)
_computing_cell_refinement 'Bruker SAINT'
_computing_data_collection 'Bruker APEX2'
_computing_data_reduction 'Bruker SAINT'
_computing_molecular_graphics 'Bruker SHELXTL'
_computing_publication_material 'Bruker SHELXTL'
_computing_structure_refinement 'SHELXL-2014 (Sheldrick 2014)'
_computing_structure_solution 'SHELXS-97 (Sheldrick 2008)'
_diffrn_ambient_temperature 100(2)
_diffrn_measured_fraction_theta_full 0.984
_diffrn_measured_fraction_theta_max 0.984
_diffrn_measurement_device_type 'Bruker APEX-II CCD'
_diffrn_measurement_method '\f and \w scans'
_diffrn_radiation_type MoK\a
_diffrn_radiation_wavelength 0.71073
_diffrn_reflns_av_R_equivalents 0.0229
_diffrn_reflns_av_unetI/netI 0.0136
_diffrn_reflns_Laue_measured_fraction_full 0.984
_diffrn_reflns_Laue_measured_fraction_max 0.984
_diffrn_reflns_limit_h_max 15
_diffrn_reflns_limit_h_min -15
_diffrn_reflns_limit_k_max 7
_diffrn_reflns_limit_k_min -7
_diffrn_reflns_limit_l_max 24
_diffrn_reflns_limit_l_min -24
_diffrn_reflns_number 21239
_diffrn_reflns_point_group_measured_fraction_full 0.984
_diffrn_reflns_point_group_measured_fraction_max 0.984
_diffrn_reflns_theta_full 24.995
_diffrn_reflns_theta_max 24.995
_diffrn_reflns_theta_min 2.301
_exptl_absorpt_coefficient_mu 0.085
_exptl_absorpt_correction_T_max 0.994
_exptl_absorpt_correction_T_min 0.985
_exptl_absorpt_correction_type multi-scan
_exptl_absorpt_process_details SADABS,BRUKER
_exptl_crystal_colour COLOURLESS
_exptl_crystal_density_diffrn 1.292
_exptl_crystal_description PLATE
_exptl_crystal_F_000 688
_exptl_crystal_recrystallization_method 'Re-crystallisation from solvent: CHLOROFORM'
_exptl_crystal_size_max 0.180
_exptl_crystal_size_mid 0.120
_exptl_crystal_size_min 0.070
_refine_diff_density_max 0.265
_refine_diff_density_min -0.216
_refine_diff_density_rms 0.045
_refine_ls_extinction_method none
_refine_ls_goodness_of_fit_ref 1.066
_refine_ls_hydrogen_treatment constr
_refine_ls_matrix_type full
_refine_ls_number_parameters 227
_refine_ls_number_reflns 2928
_refine_ls_number_restraints 0
_refine_ls_restrained_S_all 1.066
_refine_ls_R_factor_all 0.0380
_refine_ls_R_factor_gt 0.0358
_refine_ls_shift/su_max 0.000
_refine_ls_shift/su_mean 0.000
_refine_ls_structure_factor_coef Fsqd
_refine_ls_weighting_details 'w=1/[\s^2^(Fo^2^)+(0.0510P)^2^+0.8591P] where P=(Fo^2^+2Fc^2^)/3'
_refine_ls_weighting_scheme calc
_refine_ls_wR_factor_gt 0.1002
_refine_ls_wR_factor_ref 0.1020
_reflns_Friedel_coverage 0.000
_reflns_number_gt 2743
_reflns_number_total 2928
_reflns_threshold_expression 'I > 2\s(I)'
_cod_data_source_file c7cc04010e2.cif
_cod_data_source_block mo_ABMET_0m
_cod_depositor_comments
;
The following automatic conversions were performed:

'_exptl_absorpt_correction_type' value 'MULTI-SCAN' changed to
'multi-scan' according to
/home/data/users/saulius/crontab/automatic-downloads/rss-feeds/RSC/lib/dictionaries/cif_core.dic
dictionary named 'cif_core.dic' version 2.4.2 from 2011-04-26.

Automatic conversion script
Id: cif_fix_values 4973 2017-02-22 13:04:09Z antanas 
;
_cod_database_code 7120509
_shelx_shelxl_version_number 2014/7
_shelx_space_group_comment
;
The symmetry employed for this shelxl refinement is uniquely defined
by the following loop, which should always be used as a source of
symmetry information in preference to the above space-group names.
They are only intended as comments.
;
_shelx_estimated_absorpt_t_min 0.985
_shelx_estimated_absorpt_t_max 0.994

loop_
_space_group_symop_operation_xyz
'x, y, z'
'-x, y+1/2, -z+1/2'
'-x, -y, -z'
'x, -y-1/2, z-1/2'

loop_
_atom_site_label
_atom_site_type_symbol
_atom_site_fract_x
_atom_site_fract_y
_atom_site_fract_z
_atom_site_U_iso_or_equiv
_atom_site_adp_type
_atom_site_occupancy
_atom_site_site_symmetry_order
_atom_site_calc_flag
_atom_site_refinement_flags_posn
_atom_site_refinement_flags_adp
O1 O 0.97766(8) 0.29562(17) 0.44868(6) 0.0327(3) Uani 1 1 d . .
O2 O 0.43322(7) 0.19812(14) 0.47697(4) 0.0179(2) Uani 1 1 d . .
O3 O 0.60016(7) 0.24603(14) 0.47032(4) 0.0167(2) Uani 1 1 d . .
C1 C 0.89710(10) 0.2997(2) 0.47008(7) 0.0230(3) Uani 1 1 d . .
C2 C 0.82928(10) 0.4820(2) 0.46232(7) 0.0209(3) Uani 1 1 d . .
H2 H 0.8502 0.6007 0.4419 0.025 Uiso 1 1 calc R U
C3 C 0.73973(10) 0.4853(2) 0.48304(6) 0.0176(3) Uani 1 1 d . .
H3 H 0.6990 0.6070 0.4773 0.021 Uiso 1 1 calc R U
C4 C 0.70033(10) 0.3041(2) 0.51511(6) 0.0168(3) Uani 1 1 d . .
C5 C 0.77132(10) 0.1203(2) 0.52195(7) 0.0202(3) Uani 1 1 d . .
H5 H 0.7505 -0.0006 0.5411 0.024 Uiso 1 1 calc R U
C6 C 0.86171(10) 0.1199(2) 0.50234(7) 0.0230(3) Uani 1 1 d . .
H6 H 0.9046 0.0009 0.5092 0.028 Uiso 1 1 calc R U
C7 C 0.67033(10) 0.34810(19) 0.58216(6) 0.0167(3) Uani 1 1 d . .
C8 C 0.56753(10) 0.30592(19) 0.57557(6) 0.0161(3) Uani 1 1 d . .
C9 C 0.52264(9) 0.24283(18) 0.50495(6) 0.0151(3) Uani 1 1 d . .
C10 C 0.74855(10) 0.4120(2) 0.64354(6) 0.0184(3) Uani 1 1 d . .
C11 C 0.81452(13) 0.5795(2) 0.64381(8) 0.0321(4) Uani 1 1 d . .
H11 H 0.8130 0.6509 0.6029 0.038 Uiso 1 1 calc R U
C12 C 0.88232(14) 0.6425(3) 0.70340(8) 0.0363(4) Uani 1 1 d . .
H12 H 0.9255 0.7590 0.7028 0.044 Uiso 1 1 calc R U
C13 C 0.88872(11) 0.5398(2) 0.76401(7) 0.0263(3) Uani 1 1 d . .
C14 C 0.95990(13) 0.6158(3) 0.82876(8) 0.0359(4) Uani 1 1 d . .
H14A H 0.9284 0.7368 0.8445 0.054 Uiso 1 1 calc R U
H14B H 1.0290 0.6512 0.8206 0.054 Uiso 1 1 calc R U
H14C H 0.9685 0.5087 0.8633 0.054 Uiso 1 1 calc R U
C15 C 0.82631(11) 0.3678(2) 0.76276(7) 0.0252(3) Uani 1 1 d . .
H15 H 0.8314 0.2910 0.8030 0.030 Uiso 1 1 calc R U
C16 C 0.75647(11) 0.3057(2) 0.70369(7) 0.0222(3) Uani 1 1 d . .
H16 H 0.7135 0.1889 0.7044 0.027 Uiso 1 1 calc R U
C17 C 0.49901(10) 0.3243(2) 0.62396(6) 0.0167(3) Uani 1 1 d . .
C18 C 0.49870(10) 0.5012(2) 0.66205(7) 0.0196(3) Uani 1 1 d . .
H18 H 0.5468 0.6084 0.6596 0.024 Uiso 1 1 calc R U
C19 C 0.42833(11) 0.5212(2) 0.70350(7) 0.0234(3) Uani 1 1 d . .
H19 H 0.4282 0.6423 0.7292 0.028 Uiso 1 1 calc R U
C20 C 0.35821(11) 0.3650(2) 0.70756(7) 0.0248(3) Uani 1 1 d . .
H20 H 0.3097 0.3795 0.7357 0.030 Uiso 1 1 calc R U
C21 C 0.35897(11) 0.1877(2) 0.67046(7) 0.0237(3) Uani 1 1 d . .
H21 H 0.3115 0.0801 0.6737 0.028 Uiso 1 1 calc R U
C22 C 0.42876(10) 0.1669(2) 0.62873(6) 0.0198(3) Uani 1 1 d . .
H22 H 0.4288 0.0453 0.6033 0.024 Uiso 1 1 calc R U

loop_
_atom_site_aniso_label
_atom_site_aniso_U_11
_atom_site_aniso_U_22
_atom_site_aniso_U_33
_atom_site_aniso_U_23
_atom_site_aniso_U_13
_atom_site_aniso_U_12
O1 0.0204(5) 0.0386(6) 0.0431(7) -0.0080(5) 0.0158(5) 0.0001(4)
O2 0.0156(5) 0.0183(5) 0.0190(5) -0.0001(4) 0.0023(4) 0.0008(4)
O3 0.0141(4) 0.0201(5) 0.0158(4) -0.0013(4) 0.0031(3) 0.0005(4)
C1 0.0154(6) 0.0308(8) 0.0225(7) -0.0071(6) 0.0035(5) -0.0007(5)
C2 0.0187(6) 0.0236(7) 0.0202(7) -0.0007(5) 0.0041(5) -0.0023(5)
C3 0.0160(6) 0.0193(7) 0.0161(6) -0.0005(5) 0.0009(5) 0.0016(5)
C4 0.0134(6) 0.0193(7) 0.0168(6) -0.0001(5) 0.0016(5) 0.0015(5)
C5 0.0211(7) 0.0189(7) 0.0194(6) 0.0002(5) 0.0022(5) 0.0029(5)
C6 0.0177(6) 0.0236(7) 0.0253(7) -0.0030(6) 0.0004(5) 0.0067(5)
C7 0.0178(6) 0.0139(6) 0.0181(6) 0.0019(5) 0.0036(5) 0.0023(5)
C8 0.0175(6) 0.0138(6) 0.0164(6) 0.0010(5) 0.0028(5) 0.0021(5)
C9 0.0159(6) 0.0116(6) 0.0182(6) 0.0018(5) 0.0045(5) 0.0029(5)
C10 0.0149(6) 0.0222(7) 0.0180(6) -0.0013(5) 0.0035(5) 0.0020(5)
C11 0.0394(9) 0.0317(8) 0.0216(7) 0.0040(6) -0.0002(6) -0.0117(7)
C12 0.0403(9) 0.0359(9) 0.0288(8) -0.0013(7) -0.0004(7) -0.0180(7)
C13 0.0195(7) 0.0366(8) 0.0221(7) -0.0052(6) 0.0031(6) 0.0013(6)
C14 0.0317(8) 0.0477(10) 0.0253(8) -0.0074(7) 0.0006(6) -0.0031(7)
C15 0.0221(7) 0.0368(8) 0.0171(7) 0.0042(6) 0.0052(5) 0.0033(6)
C16 0.0182(6) 0.0276(7) 0.0213(7) 0.0015(6) 0.0056(5) -0.0022(6)
C17 0.0147(6) 0.0200(7) 0.0144(6) 0.0018(5) 0.0012(5) 0.0030(5)
C18 0.0167(6) 0.0225(7) 0.0185(6) -0.0010(5) 0.0015(5) 0.0000(5)
C19 0.0236(7) 0.0275(7) 0.0186(7) -0.0050(6) 0.0040(5) 0.0032(6)
C20 0.0211(7) 0.0352(8) 0.0202(7) -0.0002(6) 0.0089(5) 0.0033(6)
C21 0.0205(7) 0.0286(8) 0.0226(7) 0.0032(6) 0.0061(5) -0.0032(6)
C22 0.0211(7) 0.0212(7) 0.0163(6) -0.0006(5) 0.0030(5) 0.0005(5)

loop_
_atom_type_symbol
_atom_type_description
_atom_type_scat_dispersion_real
_atom_type_scat_dispersion_imag
_atom_type_scat_source
C C 0.0033 0.0016 'International Tables Vol C Tables 4.2.6.8 and 6.1.1.4'
H H 0.0000 0.0000 'International Tables Vol C Tables 4.2.6.8 and 6.1.1.4'
O O 0.0106 0.0060 'International Tables Vol C Tables 4.2.6.8 and 6.1.1.4'

loop_
_geom_angle_atom_site_label_1
_geom_angle_atom_site_label_2
_geom_angle_atom_site_label_3
_geom_angle
C9 O3 C4 110.19(9)
O1 C1 C6 121.47(13)
O1 C1 C2 121.40(13)
C6 C1 C2 117.09(12)
C3 C2 C1 121.83(13)
C3 C2 H2 119.1
C1 C2 H2 119.1
C2 C3 C4 122.58(12)
C2 C3 H3 118.7
C4 C3 H3 118.7
O3 C4 C3 106.35(10)
O3 C4 C5 106.87(10)
C3 C4 C5 114.15(11)
O3 C4 C7 103.28(10)
C3 C4 C7 114.90(11)
C5 C4 C7 110.29(10)
C6 C5 C4 122.84(13)
C6 C5 H5 118.6
C4 C5 H5 118.6
C5 C6 C1 121.49(13)
C5 C6 H6 119.3
C1 C6 H6 119.3
C8 C7 C10 128.25(12)
C8 C7 C4 109.06(11)
C10 C7 C4 122.54(11)
C7 C8 C17 131.17(12)
C7 C8 C9 108.37(11)
C17 C8 C9 120.36(11)
O2 C9 O3 120.73(11)
O2 C9 C8 130.28(12)
O3 C9 C8 108.97(10)
C11 C10 C16 118.13(12)
C11 C10 C7 122.07(12)
C16 C10 C7 119.79(12)
C12 C11 C10 120.38(14)
C12 C11 H11 119.8
C10 C11 H11 119.8
C11 C12 C13 121.70(15)
C11 C12 H12 119.2
C13 C12 H12 119.2
C15 C13 C12 117.60(13)
C15 C13 C14 121.58(14)
C12 C13 C14 120.81(14)
C13 C14 H14A 109.5
C13 C14 H14B 109.5
H14A C14 H14B 109.5
C13 C14 H14C 109.5
H14A C14 H14C 109.5
H14B C14 H14C 109.5
C13 C15 C16 121.19(13)
C13 C15 H15 119.4
C16 C15 H15 119.4
C15 C16 C10 120.91(13)
C15 C16 H16 119.5
C10 C16 H16 119.5
C22 C17 C18 119.29(12)
C22 C17 C8 119.47(12)
C18 C17 C8 121.13(12)
C19 C18 C17 120.20(13)
C19 C18 H18 119.9
C17 C18 H18 119.9
C18 C19 C20 120.19(13)
C18 C19 H19 119.9
C20 C19 H19 119.9
C21 C20 C19 119.91(13)
C21 C20 H20 120.0
C19 C20 H20 120.0
C22 C21 C20 120.22(13)
C22 C21 H21 119.9
C20 C21 H21 119.9
C21 C22 C17 120.18(13)
C21 C22 H22 119.9
C17 C22 H22 119.9

loop_
_geom_bond_atom_site_label_1
_geom_bond_atom_site_label_2
_geom_bond_distance
O1 C1 1.2251(17)
O2 C9 1.2074(15)
O3 C9 1.3578(15)
O3 C4 1.4574(15)
C1 C6 1.474(2)
C1 C2 1.473(2)
C2 C3 1.3283(19)
C2 H2 0.9500
C3 C4 1.5013(18)
C3 H3 0.9500
C4 C5 1.5050(18)
C4 C7 1.5297(18)
C5 C6 1.327(2)
C5 H5 0.9500
C6 H6 0.9500
C7 C8 1.3425(18)
C7 C10 1.4767(18)
C8 C17 1.4779(18)
C8 C9 1.4781(18)
C10 C11 1.393(2)
C10 C16 1.3905(19)
C11 C12 1.386(2)
C11 H11 0.9500
C12 C13 1.390(2)
C12 H12 0.9500
C13 C15 1.386(2)
C13 C14 1.508(2)
C14 H14A 0.9800
C14 H14B 0.9800
C14 H14C 0.9800
C15 C16 1.389(2)
C15 H15 0.9500
C16 H16 0.9500
C17 C22 1.3967(19)
C17 C18 1.3951(19)
C18 C19 1.3871(19)
C18 H18 0.9500
C19 C20 1.387(2)
C19 H19 0.9500
C20 C21 1.387(2)
C20 H20 0.9500
C21 C22 1.386(2)
C21 H21 0.9500
C22 H22 0.9500

loop_
_geom_torsion_atom_site_label_1
_geom_torsion_atom_site_label_2
_geom_torsion_atom_site_label_3
_geom_torsion_atom_site_label_4
_geom_torsion
O1 C1 C2 C3 177.38(13)
C6 C1 C2 C3 -0.34(19)
C1 C2 C3 C4 -0.6(2)
C9 O3 C4 C3 -124.49(11)
C9 O3 C4 C5 113.20(11)
C9 O3 C4 C7 -3.16(12)
C2 C3 C4 O3 -117.25(13)
C2 C3 C4 C5 0.33(18)
C2 C3 C4 C7 129.16(13)
O3 C4 C5 C6 118.34(13)
C3 C4 C5 C6 1.07(18)
C7 C4 C5 C6 -130.06(13)
C4 C5 C6 C1 -2.1(2)
O1 C1 C6 C5 -176.00(13)
C2 C1 C6 C5 1.72(19)
O3 C4 C7 C8 3.59(13)
C3 C4 C7 C8 118.96(12)
C5 C4 C7 C8 -110.31(12)
O3 C4 C7 C10 179.56(11)
C3 C4 C7 C10 -65.07(16)
C5 C4 C7 C10 65.65(15)
C10 C7 C8 C17 5.4(2)
C4 C7 C8 C17 -178.93(12)
C10 C7 C8 C9 -178.36(12)
C4 C7 C8 C9 -2.69(14)
C4 O3 C9 O2 -179.95(11)
C4 O3 C9 C8 1.73(13)
C7 C8 C9 O2 -177.42(13)
C17 C8 C9 O2 -0.7(2)
C7 C8 C9 O3 0.69(14)
C17 C8 C9 O3 177.42(10)
C8 C7 C10 C11 -130.64(16)
C4 C7 C10 C11 54.21(19)
C8 C7 C10 C16 48.2(2)
C4 C7 C10 C16 -126.91(14)
C16 C10 C11 C12 -3.0(2)
C7 C10 C11 C12 175.94(15)
C10 C11 C12 C13 1.5(3)
C11 C12 C13 C15 1.4(3)
C11 C12 C13 C14 -177.60(16)
C12 C13 C15 C16 -2.8(2)
C14 C13 C15 C16 176.21(14)
C13 C15 C16 C10 1.3(2)
C11 C10 C16 C15 1.6(2)
C7 C10 C16 C15 -177.32(12)
C7 C8 C17 C22 -136.44(14)
C9 C8 C17 C22 47.69(17)
C7 C8 C17 C18 47.4(2)
C9 C8 C17 C18 -128.43(13)
C22 C17 C18 C19 -0.83(19)
C8 C17 C18 C19 175.30(12)
C17 C18 C19 C20 0.3(2)
C18 C19 C20 C21 0.5(2)
C19 C20 C21 C22 -0.7(2)
C20 C21 C22 C17 0.2(2)
C18 C17 C22 C21 0.57(19)
C8 C17 C22 C21 -175.62(12)
